data_4337547
loop_
_publ_author_name
'Shen, Xiaoping'
'Zhou, Hongbo'
'Yan, Jiahao'
'Li, Yanfeng'
'Zhou, Hu'

_publ_section_title
;
 Syntheses, crystal structures, and magnetic properties of four new
 cyano-bridged bimetallic complexes based on the mer-[Fe(III)(qcq)(CN)3]-
 building block.
;
_journal_issue 1
_journal_name_full 'Inorganic chemistry'
_journal_page_first 116
_journal_page_last 127
_journal_paper_doi 10.1021/ic401753y
_journal_volume 53
_journal_year 2014
_chemical_formula_moiety 'C76 H52 Fe2 Mn2 N16 O6, 3(C2 H3 N), H1.60 O0.40,  0.6(H4 O)'
_chemical_formula_sum 'C82 H65 Fe2 Mn2 N19 O7'
_chemical_formula_weight 1650.11
_chemical_name_systematic
; 
 ? 
;
_space_group_IT_number 14
_symmetry_cell_setting monoclinic
_symmetry_space_group_name_Hall '-P 2ybc'
_symmetry_space_group_name_H-M 'P 1 21/c 1'
_atom_sites_solution_hydrogens geom
_atom_sites_solution_primary direct
_atom_sites_solution_secondary difmap
_audit_creation_method SHELXL-97
_cell_angle_alpha 90.00
_cell_angle_beta 104.701(2)
_cell_angle_gamma 90.00
_cell_formula_units_Z 4
_cell_length_a 17.4103(15)
_cell_length_b 23.7012(17)
_cell_length_c 20.3902(11)
_cell_measurement_reflns_used 4815
_cell_measurement_temperature 291(2)
_cell_measurement_theta_max 23.88
_cell_measurement_theta_min 2.16
_cell_volume 8138.5(10)
_computing_cell_refinement SMART
_computing_data_collection 'SMART (Bruker, 2000)'
_computing_data_reduction 'SAINT (Bruker, 2000)'
_computing_molecular_graphics SHELXTL
_computing_publication_material SHELXTL
_computing_structure_refinement SHELXTL
_computing_structure_solution 'SHELXTL (Bruker, 2000)'
_diffrn_ambient_temperature 291(2)
_diffrn_measured_fraction_theta_full 0.989
_diffrn_measured_fraction_theta_max 0.989
_diffrn_measurement_device_type 'Bruker Smart Aepex CCD'
_diffrn_measurement_method 'phi and omega scans'
_diffrn_radiation_monochromator graphite
_diffrn_radiation_source 'sealed tube'
_diffrn_radiation_type MoK\a
_diffrn_radiation_wavelength 0.71073
_diffrn_reflns_av_R_equivalents 0.0310
_diffrn_reflns_av_sigmaI/netI 0.0376
_diffrn_reflns_limit_h_max 16
_diffrn_reflns_limit_h_min -20
_diffrn_reflns_limit_k_max 28
_diffrn_reflns_limit_k_min -26
_diffrn_reflns_limit_l_max 24
_diffrn_reflns_limit_l_min -21
_diffrn_reflns_number 40849
_diffrn_reflns_theta_full 25.33
_diffrn_reflns_theta_max 25.33
_diffrn_reflns_theta_min 3.13
_exptl_absorpt_coefficient_mu 0.718
_exptl_absorpt_correction_T_max 0.8581
_exptl_absorpt_correction_T_min 0.8243
_exptl_absorpt_correction_type multi-scan
_exptl_absorpt_process_details 'SADABS; Bruker, 2000'
_exptl_crystal_colour black
_exptl_crystal_density_diffrn 1.347
_exptl_crystal_density_method 'not measured'
_exptl_crystal_description block
_exptl_crystal_F_000 3392
_exptl_crystal_size_max 0.28
_exptl_crystal_size_mid 0.24
_exptl_crystal_size_min 0.22
_refine_diff_density_max 0.232
_refine_diff_density_min -0.462
_refine_diff_density_rms 0.044
_refine_ls_extinction_method none
_refine_ls_goodness_of_fit_ref 1.074
_refine_ls_hydrogen_treatment constr
_refine_ls_matrix_type full
_refine_ls_number_parameters 1027
_refine_ls_number_reflns 14721
_refine_ls_number_restraints 0
_refine_ls_restrained_S_all 1.074
_refine_ls_R_factor_all 0.0685
_refine_ls_R_factor_gt 0.0475
_refine_ls_shift/su_max 0.000
_refine_ls_shift/su_mean 0.000
_refine_ls_structure_factor_coef Fsqd
_refine_ls_weighting_details 'calc w=1/[\s^2^(Fo^2^)+(0.07P)^2^+1.88P] where P=(Fo^2^+2Fc^2^)/3'
_refine_ls_weighting_scheme calc
_refine_ls_wR_factor_gt 0.1174
_refine_ls_wR_factor_ref 0.1246
_reflns_number_gt 12079
_reflns_number_total 14721
_reflns_threshold_expression >2sigma(I)
_cod_data_source_file ic401753y_si_002.cif
_cod_data_source_block 1
_cod_depositor_comments
;
The following automatic conversions were performed:

'_symmetry_cell_setting' value 'Monoclinic' changed to 'monoclinic'
according to
/usr/data/users/saulius/automatic-downloads/current/ACS/lib/dictionaries/cif_core.dic
dictionary named 'cif_core.dic' version 2.4.2 from 2011-04-26.

Automatic conversion script
Id: cif_fix_values 2281 2013-09-26 08:29:07Z andrius 
;
_cod_original_sg_symbol_H-M P2(1)/c
_cod_database_code 4337547

loop_
_symmetry_equiv_pos_as_xyz
'x, y, z'
'-x, y+1/2, -z+1/2'
'-x, -y, -z'
'x, -y-1/2, z-1/2'

loop_
_atom_site_label
_atom_site_type_symbol
_atom_site_fract_x
_atom_site_fract_y
_atom_site_fract_z
_atom_site_U_iso_or_equiv
_atom_site_adp_type
_atom_site_occupancy
_atom_site_symmetry_multiplicity
_atom_site_calc_flag
_atom_site_refinement_flags
C1 C 0.19230(17) 0.65711(14) 0.14059(16) 0.0460(7) Uani 1 1 d .
C2 C 0.18446(16) 0.61440(12) 0.32273(16) 0.0419(7) Uani 1 1 d .
C3 C 0.18794(16) 0.56250(13) 0.21053(15) 0.0425(7) Uani 1 1 d .
C4 C 0.29256(18) 0.28845(13) 0.22808(16) 0.0452(7) Uani 1 1 d .
C5 C 0.28375(17) 0.23676(13) 0.33571(15) 0.0422(6) Uani 1 1 d .
C6 C 0.32871(17) 0.29854(12) 0.66430(15) 0.0403(6) Uani 1 1 d .
C7 C 0.35830(17) 0.59053(14) 0.26392(17) 0.0511(8) Uani 1 1 d .
H7 H 0.3359 0.5556 0.2495 0.061 Uiso 1 1 calc R
C8 C 0.43961(17) 0.59518(13) 0.28765(16) 0.0445(7) Uani 1 1 d .
H8 H 0.4716 0.5636 0.2891 0.053 Uiso 1 1 calc R
C9 C 0.47375(18) 0.64720(14) 0.30939(14) 0.0447(7) Uani 1 1 d .
H9 H 0.5285 0.6504 0.3258 0.054 Uiso 1 1 calc R
C10 C 0.42544(17) 0.69456(13) 0.30638(15) 0.0449(7) Uani 1 1 d .
C11 C 0.34313(18) 0.68863(14) 0.28199(16) 0.0497(8) Uani 1 1 d .
C12 C 0.29053(18) 0.73291(14) 0.28164(16) 0.0470(7) Uani 1 1 d .
C13 C 0.32094(19) 0.78708(14) 0.29989(17) 0.0519(8) Uani 1 1 d .
H13 H 0.2873 0.8180 0.2966 0.062 Uiso 1 1 calc R
C14 C 0.40602(18) 0.79346(13) 0.32393(16) 0.0495(8) Uani 1 1 d .
H14 H 0.4275 0.8287 0.3379 0.059 Uiso 1 1 calc R
C15 C 0.45426(19) 0.74901(14) 0.32621(16) 0.0560(9) Uani 1 1 d .
H15 H 0.5088 0.7544 0.3415 0.067 Uiso 1 1 calc R
C16 C 0.14766(17) 0.75179(12) 0.24675(15) 0.0421(6) Uani 1 1 d .
C17 C 0.07131(16) 0.72233(12) 0.21882(15) 0.0393(6) Uani 1 1 d .
C18 C 0.00056(16) 0.75248(13) 0.20606(15) 0.0436(7) Uani 1 1 d .
H18 H 0.0001 0.7906 0.2168 0.052 Uiso 1 1 calc R
C19 C -0.07052(17) 0.72345(13) 0.17636(16) 0.0458(7) Uani 1 1 d .
H19 H -0.1187 0.7426 0.1633 0.055 Uiso 1 1 calc R
C20 C -0.06665(16) 0.66566(12) 0.16717(14) 0.0394(6) Uani 1 1 d .
C21 C 0.00878(16) 0.63746(13) 0.18645(15) 0.0423(7) Uani 1 1 d .
C22 C 0.00905(17) 0.57861(13) 0.17772(18) 0.0503(8) Uani 1 1 d .
H22 H 0.0561 0.5582 0.1901 0.060 Uiso 1 1 calc R
C23 C -0.06558(16) 0.55078(14) 0.14913(16) 0.0450(7) Uani 1 1 d .
H23 H -0.0655 0.5116 0.1483 0.054 Uiso 1 1 calc R
C24 C -0.13713(17) 0.57762(14) 0.12294(16) 0.0488(7) Uani 1 1 d .
H24 H -0.1816 0.5589 0.0974 0.059 Uiso 1 1 calc R
C25 C -0.13758(16) 0.63390(13) 0.13748(14) 0.0393(6) Uani 1 1 d .
H25 H -0.1861 0.6527 0.1277 0.047 Uiso 1 1 calc R
C26 C 0.09017(17) 0.41424(14) 0.10082(16) 0.0478(7) Uani 1 1 d .
C27 C 0.05221(17) 0.41981(13) 0.03174(16) 0.0447(7) Uani 1 1 d .
H27 H 0.0820 0.4260 0.0005 0.054 Uiso 1 1 calc R
C28 C -0.02979(18) 0.41612(13) 0.01003(16) 0.0473(7) Uani 1 1 d .
H28 H -0.0545 0.4193 -0.0359 0.057 Uiso 1 1 calc R
C29 C -0.07500(17) 0.40781(13) 0.05541(16) 0.0459(7) Uani 1 1 d .
H29 H -0.1300 0.4058 0.0403 0.055 Uiso 1 1 calc R
C30 C -0.03775(17) 0.40238(13) 0.12461(16) 0.0458(7) Uani 1 1 d .
H30 H -0.0681 0.3964 0.1555 0.055 Uiso 1 1 calc R
C31 C 0.04398(17) 0.40589(13) 0.14698(16) 0.0439(7) Uani 1 1 d .
C32 C 0.08041(17) 0.39918(13) 0.21831(16) 0.0453(7) Uani 1 1 d .
H32 H 0.0467 0.3906 0.2457 0.054 Uiso 1 1 calc R
C33 C 0.18408(19) 0.39353(16) 0.32662(16) 0.0531(8) Uani 1 1 d .
H33A H 0.1414 0.3966 0.3491 0.064 Uiso 1 1 calc R
H33B H 0.2092 0.3569 0.3364 0.064 Uiso 1 1 calc R
C34 C 0.24303(19) 0.44047(15) 0.34706(16) 0.0508(8) Uani 1 1 d .
H34A H 0.2727 0.4360 0.3939 0.061 Uiso 1 1 calc R
H34B H 0.2161 0.4766 0.3422 0.061 Uiso 1 1 calc R
C35 C 0.37420(19) 0.44136(14) 0.32271(17) 0.0531(8) Uani 1 1 d .
H35 H 0.3954 0.4438 0.3693 0.064 Uiso 1 1 calc R
C36 C 0.42797(17) 0.44245(12) 0.27848(15) 0.0428(7) Uani 1 1 d .
C37 C 0.50838(17) 0.44268(13) 0.31236(16) 0.0449(7) Uani 1 1 d .
H37 H 0.5236 0.4416 0.3595 0.054 Uiso 1 1 calc R
C38 C 0.56544(18) 0.44453(13) 0.27597(17) 0.0485(7) Uani 1 1 d .
H38 H 0.6190 0.4442 0.2986 0.058 Uiso 1 1 calc R
C39 C 0.54268(18) 0.44689(13) 0.20583(16) 0.0456(7) Uani 1 1 d .
H39 H 0.5813 0.4491 0.1817 0.055 Uiso 1 1 calc R
C40 C 0.46340(17) 0.44602(13) 0.17134(17) 0.0457(7) Uani 1 1 d .
H40 H 0.4488 0.4468 0.1242 0.055 Uiso 1 1 calc R
C41 C 0.40471(17) 0.44396(13) 0.20794(16) 0.0455(7) Uani 1 1 d .
C42 C 0.46473(17) 0.28553(13) 0.30256(15) 0.0435(7) Uani 1 1 d .
H42 H 0.4351 0.3163 0.2819 0.052 Uiso 1 1 calc R
C43 C 0.54412(18) 0.29308(13) 0.33681(17) 0.0510(8) Uani 1 1 d .
H43 H 0.5667 0.3289 0.3403 0.061 Uiso 1 1 calc R
C44 C 0.58963(18) 0.24692(13) 0.36581(16) 0.0513(8) Uani 1 1 d .
H44 H 0.6432 0.2513 0.3873 0.062 Uiso 1 1 calc R
C45 C 0.55338(17) 0.19330(13) 0.36227(16) 0.0447(7) Uani 1 1 d .
C46 C 0.47364(17) 0.18672(13) 0.32828(16) 0.0444(7) Uani 1 1 d .
C47 C 0.42979(19) 0.13743(14) 0.32422(17) 0.0520(8) Uani 1 1 d .
C48 C 0.47049(16) 0.08928(12) 0.35454(15) 0.0409(6) Uani 1 1 d .
H48 H 0.4439 0.0551 0.3533 0.049 Uiso 1 1 calc R
C49 C 0.55117(19) 0.09319(15) 0.38650(17) 0.0530(8) Uani 1 1 d .
H49 H 0.5788 0.0611 0.4054 0.064 Uiso 1 1 calc R
C50 C 0.59047(18) 0.14394(13) 0.39054(15) 0.0475(7) Uani 1 1 d .
H50 H 0.6440 0.1453 0.4131 0.057 Uiso 1 1 calc R
C51 C 0.30773(19) 0.09582(14) 0.27821(19) 0.0552(8) Uani 1 1 d .
C52 C 0.2259(2) 0.10935(14) 0.23471(18) 0.0538(8) Uani 1 1 d .
C53 C 0.16515(18) 0.07088(14) 0.21203(16) 0.0462(7) Uani 1 1 d .
H53 H 0.1750 0.0326 0.2200 0.055 Uiso 1 1 calc R
C54 C 0.0903(2) 0.08851(15) 0.17783(19) 0.0583(9) Uani 1 1 d .
H54 H 0.0495 0.0624 0.1639 0.070 Uiso 1 1 calc R
C55 C 0.07596(18) 0.14585(13) 0.16416(17) 0.0471(7) Uani 1 1 d .
C56 C 0.13713(17) 0.18423(14) 0.18731(16) 0.0468(7) Uani 1 1 d .
C57 C 0.12453(17) 0.24161(13) 0.17294(15) 0.0451(7) Uani 1 1 d .
H57 H 0.1664 0.2670 0.1854 0.054 Uiso 1 1 calc R
C58 C 0.04901(17) 0.26056(13) 0.13986(15) 0.0445(7) Uani 1 1 d .
H58 H 0.0400 0.2989 0.1316 0.053 Uiso 1 1 calc R
C59 C -0.01349(18) 0.22207(13) 0.11893(16) 0.0468(7) Uani 1 1 d .
H59 H -0.0640 0.2347 0.0968 0.056 Uiso 1 1 calc R
C60 C 0.00019(17) 0.16586(13) 0.13130(16) 0.0469(7) Uani 1 1 d .
H60 H -0.0415 0.1404 0.1177 0.056 Uiso 1 1 calc R
C61 C 0.44638(17) 0.35180(13) 0.49963(16) 0.0433(7) Uani 1 1 d .
C62 C 0.47775(17) 0.40589(13) 0.50567(15) 0.0444(7) Uani 1 1 d .
H62 H 0.4438 0.4368 0.4994 0.053 Uiso 1 1 calc R
C63 C 0.55922(17) 0.41441(14) 0.52094(15) 0.0457(7) Uani 1 1 d .
H63 H 0.5798 0.4508 0.5252 0.055 Uiso 1 1 calc R
C64 C 0.61027(19) 0.36768(13) 0.52996(16) 0.0470(7) Uani 1 1 d .
H64 H 0.6649 0.3731 0.5400 0.056 Uiso 1 1 calc R
C65 C 0.57961(17) 0.31336(14) 0.52392(16) 0.0480(7) Uani 1 1 d .
H65 H 0.6137 0.2825 0.5300 0.058 Uiso 1 1 calc R
C66 C 0.49835(18) 0.30517(14) 0.50888(16) 0.0479(7) Uani 1 1 d .
C67 C 0.47059(17) 0.24662(13) 0.51131(14) 0.0411(6) Uani 1 1 d .
H67 H 0.5081 0.2179 0.5173 0.049 Uiso 1 1 calc R
C68 C 0.37754(16) 0.17263(13) 0.50568(15) 0.0430(7) Uani 1 1 d .
H68A H 0.4230 0.1505 0.5292 0.052 Uiso 1 1 calc R
H68B H 0.3595 0.1588 0.4596 0.052 Uiso 1 1 calc R
C69 C 0.31036(17) 0.16836(13) 0.54236(15) 0.0451(7) Uani 1 1 d .
H69A H 0.2830 0.1325 0.5322 0.054 Uiso 1 1 calc R
H69B H 0.3320 0.1710 0.5910 0.054 Uiso 1 1 calc R
C70 C 0.18069(17) 0.20634(13) 0.51061(16) 0.0460(7) Uani 1 1 d .
H70 H 0.1636 0.1706 0.5195 0.055 Uiso 1 1 calc R
C71 C 0.12041(17) 0.25010(13) 0.48844(16) 0.0460(7) Uani 1 1 d .
C72 C 0.03790(16) 0.23184(14) 0.47480(15) 0.0435(7) Uani 1 1 d .
H72 H 0.0263 0.1938 0.4778 0.052 Uiso 1 1 calc R
C73 C -0.02355(19) 0.27066(15) 0.45730(18) 0.0538(8) Uani 1 1 d .
H73 H -0.0762 0.2603 0.4528 0.065 Uiso 1 1 calc R
C74 C -0.00251(17) 0.32489(13) 0.44712(15) 0.0450(7) Uani 1 1 d .
H74 H -0.0434 0.3507 0.4321 0.054 Uiso 1 1 calc R
C75 C 0.07551(16) 0.34488(13) 0.45742(14) 0.0396(6) Uani 1 1 d .
H75 H 0.0850 0.3829 0.4513 0.048 Uiso 1 1 calc R
C76 C 0.14034(16) 0.30622(13) 0.47735(15) 0.0416(7) Uani 1 1 d .
C77 C 0.29024(19) -0.00287(15) 0.51037(16) 0.0521(8) Uani 1 1 d .
H77A H 0.2684 0.0213 0.5388 0.078 Uiso 1 1 calc R
H77B H 0.3052 -0.0383 0.5329 0.078 Uiso 1 1 calc R
H77C H 0.2512 -0.0092 0.4684 0.078 Uiso 1 1 calc R
C78 C 0.3580(2) 0.02310(14) 0.49706(17) 0.0552(8) Uani 1 1 d .
C79 C 0.3171(2) 0.87383(15) 0.42391(18) 0.0549(8) Uani 1 1 d .
H79B H 0.3667 0.8683 0.4124 0.082 Uiso 1 1 calc R
H79C H 0.3234 0.9022 0.4584 0.082 Uiso 1 1 calc R
H79A H 0.2776 0.8857 0.3844 0.082 Uiso 1 1 calc R
C80 C 0.29195(19) 0.82020(15) 0.44942(15) 0.0495(7) Uani 1 1 d .
C81 C 0.12850(19) -0.06685(15) 0.18962(18) 0.0554(8) Uani 1 1 d .
H81B H 0.1569 -0.0565 0.2348 0.083 Uiso 1 1 calc R
H81C H 0.0898 -0.0952 0.1917 0.083 Uiso 1 1 calc R
H81A H 0.1023 -0.0342 0.1663 0.083 Uiso 1 1 calc R
C82 C 0.1835(2) -0.08891(14) 0.15367(18) 0.0564(8) Uani 1 1 d .
Fe1 Fe 0.19174(2) 0.640647(16) 0.23320(2) 0.03548(11) Uani 1 1 d .
Fe2 Fe 0.30964(2) 0.210441(17) 0.25247(2) 0.04025(11) Uani 1 1 d .
Mn1 Mn 0.23750(2) 0.424836(18) 0.20345(2) 0.03862(11) Uani 1 1 d .
Mn2 Mn 0.30685(2) 0.283866(18) 0.49592(2) 0.03883(11) Uani 1 1 d .
N1 N 0.19373(15) 0.66868(11) 0.08531(13) 0.0471(6) Uani 1 1 d .
N2 N 0.17988(15) 0.59857(11) 0.37469(13) 0.0474(6) Uani 1 1 d .
N3 N 0.19442(15) 0.51459(11) 0.19870(13) 0.0468(6) Uani 1 1 d .
N4 N 0.28425(14) 0.33452(11) 0.21434(13) 0.0468(6) Uani 1 1 d .
N5 N 0.27477(13) 0.25548(10) 0.38336(12) 0.0406(5) Uani 1 1 d .
N6 N 0.33826(14) 0.29972(11) 0.61087(12) 0.0433(6) Uani 1 1 d .
N7 N 0.31004(13) 0.63678(11) 0.26128(12) 0.0421(6) Uani 1 1 d .
N8 N 0.21078(15) 0.71708(10) 0.25930(14) 0.0476(6) Uani 1 1 d .
N9 N 0.07757(13) 0.66637(10) 0.20993(12) 0.0401(5) Uani 1 1 d .
N10 N 0.15298(15) 0.40377(11) 0.24732(13) 0.0446(6) Uani 1 1 d .
N11 N 0.29884(14) 0.43714(11) 0.29985(13) 0.0446(6) Uani 1 1 d .
N12 N 0.42955(15) 0.23323(11) 0.29880(13) 0.0471(6) Uani 1 1 d .
N13 N 0.35554(15) 0.14203(11) 0.28741(14) 0.0476(6) Uani 1 1 d .
N14 N 0.21224(14) 0.16616(11) 0.22174(13) 0.0480(6) Uani 1 1 d .
N15 N 0.39910(14) 0.23312(11) 0.50581(12) 0.0421(5) Uani 1 1 d .
N16 N 0.25670(14) 0.21388(10) 0.51877(13) 0.0446(6) Uani 1 1 d .
N17 N 0.41494(16) 0.04573(12) 0.48609(15) 0.0555(7) Uani 1 1 d .
N18 N 0.27359(16) 0.77939(12) 0.47223(14) 0.0514(6) Uani 1 1 d .
N19 N 0.22818(17) -0.10695(13) 0.12501(15) 0.0621(8) Uani 1 1 d .
O1 O 0.14905(12) 0.80642(9) 0.25758(10) 0.0444(5) Uani 1 1 d .
O2 O 0.17048(11) 0.41177(8) 0.11519(10) 0.0385(4) Uani 1 1 d .
O3 O 0.32749(11) 0.44736(9) 0.17384(10) 0.0457(5) Uani 1 1 d .
O4 O 0.32051(12) 0.04360(9) 0.30036(11) 0.0492(5) Uani 1 1 d .
O5 O 0.36766(11) 0.34581(9) 0.48117(10) 0.0430(5) Uani 1 1 d .
O6 O 0.21233(11) 0.32609(8) 0.48511(10) 0.0419(4) Uani 1 1 d .
O1W O 0.0000 0.5000 0.5000 0.0553(10) Uani 0.80 2 d SP
H1WD H 0.0172 0.5140 0.4680 0.066 Uiso 0.40 1 d PR
H1WA H -0.0427 0.4819 0.4834 0.083 Uiso 0.40 1 d PR
H1WB H 0.0346 0.4777 0.5233 0.083 Uiso 0.40 1 d PR
H1WC H -0.0091 0.5264 0.5252 0.083 Uiso 0.40 1 d PR
O2W O 0.7176(4) 0.5424(3) 0.4377(4) 0.0503(17) Uani 0.30 1 d P
H2WD H 0.6704 0.5396 0.4417 0.060 Uiso 0.30 1 d PR
H2WA H 0.7496 0.5283 0.4724 0.075 Uiso 0.30 1 d PR
H2WB H 0.7217 0.5246 0.4024 0.075 Uiso 0.30 1 d PR
H2WC H 0.7289 0.5769 0.4341 0.075 Uiso 0.30 1 d PR
O3W O 0.8456(4) 0.5129(3) 0.5333(4) 0.0522(17) Uani 0.30 1 d P
H3WD H 0.8044 0.5224 0.5029 0.063 Uiso 0.30 1 d PR
H3WA H 0.8867 0.5191 0.5191 0.078 Uiso 0.30 1 d PR
H3WB H 0.8481 0.5321 0.5690 0.078 Uiso 0.30 1 d PR
H3WC H 0.8430 0.4780 0.5421 0.078 Uiso 0.30 1 d PR

loop_
_atom_site_aniso_label
_atom_site_aniso_U_11
_atom_site_aniso_U_22
_atom_site_aniso_U_33
_atom_site_aniso_U_23
_atom_site_aniso_U_13
_atom_site_aniso_U_12
C1 0.0403(15) 0.0534(18) 0.0408(17) 0.0113(14) 0.0037(13) 0.0098(13)
C2 0.0361(14) 0.0409(16) 0.0467(18) 0.0087(13) 0.0066(12) 0.0125(12)
C3 0.0390(15) 0.0392(17) 0.0454(17) 0.0046(13) 0.0032(12) 0.0072(12)
C4 0.0479(17) 0.0425(18) 0.0449(17) 0.0095(13) 0.0116(13) 0.0050(13)
C5 0.0475(16) 0.0395(16) 0.0341(16) 0.0056(13) 0.0001(12) 0.0090(12)
C6 0.0425(15) 0.0383(15) 0.0386(16) -0.0014(12) 0.0077(12) -0.0039(11)
C7 0.0332(15) 0.055(2) 0.0539(19) -0.0056(15) -0.0093(13) -0.0019(13)
C8 0.0362(14) 0.0487(17) 0.0499(17) 0.0106(14) 0.0133(13) 0.0021(12)
C9 0.0426(15) 0.0579(19) 0.0350(15) -0.0089(13) 0.0125(12) -0.0107(13)
C10 0.0453(16) 0.0432(16) 0.0418(16) 0.0166(13) 0.0031(13) -0.0102(13)
C11 0.0419(16) 0.0518(19) 0.0430(17) 0.0115(14) -0.0123(13) -0.0116(13)
C12 0.0477(17) 0.0481(18) 0.0437(17) -0.0007(14) 0.0086(13) -0.0147(14)
C13 0.0501(17) 0.0537(19) 0.0513(19) -0.0084(15) 0.0117(14) -0.0186(14)
C14 0.0466(17) 0.0463(18) 0.0434(17) 0.0193(14) -0.0112(13) -0.0095(13)
C15 0.0513(18) 0.0500(19) 0.0460(18) 0.0123(15) -0.0260(14) -0.0123(14)
C16 0.0456(15) 0.0374(16) 0.0412(16) 0.0110(12) 0.0071(12) 0.0059(12)
C17 0.0391(14) 0.0366(15) 0.0433(16) 0.0091(12) 0.0124(12) 0.0119(11)
C18 0.0409(15) 0.0416(16) 0.0465(17) -0.0052(13) 0.0077(13) 0.0094(12)
C19 0.0396(15) 0.0494(17) 0.0453(17) -0.0100(14) 0.0052(12) 0.0138(13)
C20 0.0375(14) 0.0413(15) 0.0368(15) 0.0015(12) 0.0049(11) 0.0014(11)
C21 0.0357(14) 0.0477(17) 0.0454(17) -0.0038(13) 0.0136(12) 0.0056(12)
C22 0.0348(15) 0.0454(17) 0.069(2) -0.0121(15) 0.0103(14) 0.0006(12)
C23 0.0372(15) 0.0478(17) 0.0506(18) -0.0051(14) 0.0121(13) -0.0019(12)
C24 0.0355(15) 0.064(2) 0.0442(17) -0.0138(15) 0.0053(13) -0.0073(13)
C25 0.0314(13) 0.0539(18) 0.0319(14) 0.0077(12) 0.0069(11) 0.0001(12)
C26 0.0393(16) 0.0565(19) 0.0472(18) -0.0134(15) 0.0099(13) -0.0072(13)
C27 0.0373(14) 0.0454(17) 0.0490(18) -0.0093(14) 0.0065(13) -0.0030(12)
C28 0.0444(16) 0.0545(19) 0.0436(17) -0.0134(14) 0.0125(13) -0.0130(13)
C29 0.0382(15) 0.0497(18) 0.0491(18) -0.0107(14) 0.0096(13) -0.0097(12)
C30 0.0426(15) 0.0526(18) 0.0433(16) -0.0113(14) 0.0131(13) -0.0069(13)
C31 0.0378(15) 0.0404(16) 0.0527(18) -0.0022(13) 0.0102(13) -0.0013(12)
C32 0.0386(15) 0.0441(16) 0.0529(18) -0.0125(14) 0.0110(13) 0.0045(12)
C33 0.0484(17) 0.068(2) 0.0439(17) -0.0103(16) 0.0128(14) -0.0130(15)
C34 0.0519(18) 0.063(2) 0.0364(16) -0.0069(14) 0.0093(13) -0.0118(15)
C35 0.0495(18) 0.056(2) 0.0502(19) -0.0171(15) 0.0055(15) -0.0130(14)
C36 0.0426(15) 0.0346(15) 0.0462(17) -0.0116(13) 0.0024(13) -0.0066(12)
C37 0.0472(16) 0.0436(16) 0.0393(16) 0.0032(13) 0.0026(13) -0.0079(13)
C38 0.0411(16) 0.0442(17) 0.0554(19) -0.0086(14) 0.0032(14) 0.0023(13)
C39 0.0460(16) 0.0435(16) 0.0485(18) -0.0140(14) 0.0140(13) -0.0183(13)
C40 0.0440(16) 0.0410(16) 0.0504(18) -0.0057(13) 0.0090(13) 0.0003(12)
C41 0.0378(15) 0.0447(17) 0.0491(18) -0.0166(14) 0.0017(13) 0.0012(12)
C42 0.0418(15) 0.0431(16) 0.0425(16) -0.0101(13) 0.0051(13) -0.0029(12)
C43 0.0442(16) 0.0396(17) 0.059(2) -0.0136(14) -0.0059(14) 0.0140(13)
C44 0.0488(17) 0.0415(17) 0.0531(19) -0.0114(14) -0.0066(14) 0.0144(13)
C45 0.0429(15) 0.0407(16) 0.0521(18) -0.0043(13) 0.0153(13) 0.0157(12)
C46 0.0437(16) 0.0439(17) 0.0460(17) -0.0011(13) 0.0124(13) 0.0089(13)
C47 0.0473(17) 0.0463(18) 0.057(2) -0.0163(15) 0.0036(15) 0.0079(13)
C48 0.0361(14) 0.0398(15) 0.0478(17) -0.0056(13) 0.0124(12) -0.0064(11)
C49 0.0454(17) 0.0542(19) 0.0498(18) 0.0103(15) -0.0056(14) -0.0160(14)
C50 0.0483(17) 0.0446(17) 0.0391(16) 0.0128(13) -0.0083(13) -0.0152(13)
C51 0.0507(18) 0.0437(18) 0.067(2) -0.0079(16) 0.0068(16) 0.0031(14)
C52 0.0557(18) 0.0421(18) 0.0554(19) -0.0144(15) -0.0008(15) 0.0040(14)
C53 0.0496(16) 0.0459(17) 0.0437(17) -0.0011(13) 0.0129(13) -0.0012(13)
C54 0.0496(18) 0.055(2) 0.069(2) 0.0112(17) 0.0133(16) -0.0003(15)
C55 0.0416(16) 0.0447(17) 0.0523(18) 0.0011(14) 0.0071(13) -0.0016(12)
C56 0.0372(15) 0.0561(19) 0.0449(17) -0.0013(14) 0.0062(13) 0.0015(13)
C57 0.0434(15) 0.0500(18) 0.0405(16) 0.0009(13) 0.0079(13) 0.0034(13)
C58 0.0422(15) 0.0455(17) 0.0435(16) 0.0019(13) 0.0065(13) 0.0014(13)
C59 0.0464(16) 0.0494(18) 0.0430(17) -0.0069(14) 0.0082(13) 0.0020(13)
C60 0.0413(15) 0.0478(18) 0.0481(18) -0.0024(14) 0.0051(13) -0.0030(13)
C61 0.0381(15) 0.0455(17) 0.0485(17) 0.0074(13) 0.0150(13) 0.0075(12)
C62 0.0440(16) 0.0460(17) 0.0425(16) -0.0008(13) 0.0094(13) -0.0031(13)
C63 0.0439(16) 0.0507(18) 0.0413(16) 0.0076(14) 0.0085(13) 0.0059(13)
C64 0.0490(17) 0.0475(17) 0.0433(17) 0.0133(14) 0.0095(13) 0.0065(13)
C65 0.0423(16) 0.0521(18) 0.0530(18) 0.0135(15) 0.0182(14) 0.0106(13)
C66 0.0433(16) 0.0513(18) 0.0510(18) 0.0093(14) 0.0154(14) 0.0084(13)
C67 0.0406(15) 0.0468(17) 0.0338(15) -0.0090(12) 0.0058(12) 0.0031(12)
C68 0.0368(14) 0.0423(16) 0.0445(17) -0.0015(13) 0.0004(12) 0.0012(12)
C69 0.0424(15) 0.0463(17) 0.0414(16) -0.0001(13) 0.0009(13) -0.0037(12)
C70 0.0395(15) 0.0456(17) 0.0473(18) 0.0100(13) 0.0006(13) -0.0046(12)
C71 0.0397(15) 0.0480(18) 0.0497(18) 0.0047(14) 0.0106(13) -0.0026(12)
C72 0.0381(15) 0.0486(17) 0.0438(17) 0.0016(13) 0.0101(12) -0.0009(12)
C73 0.0407(16) 0.056(2) 0.063(2) 0.0062(16) 0.0097(15) -0.0027(14)
C74 0.0374(15) 0.0482(17) 0.0465(17) -0.0049(14) 0.0052(12) 0.0006(12)
C75 0.0373(14) 0.0486(17) 0.0337(14) -0.0092(12) 0.0101(11) -0.0026(12)
C76 0.0409(15) 0.0442(16) 0.0417(16) 0.0174(13) 0.0138(12) 0.0041(12)
C77 0.0611(19) 0.0562(19) 0.0425(17) -0.0094(15) 0.0199(15) -0.0035(15)
C78 0.0557(19) 0.0492(19) 0.054(2) -0.0120(15) 0.0014(15) -0.0145(15)
C79 0.0551(19) 0.0547(19) 0.056(2) 0.0115(16) 0.0157(16) 0.0154(15)
C80 0.0522(18) 0.058(2) 0.0396(17) 0.0109(15) 0.0141(14) 0.0141(15)
C81 0.0455(17) 0.061(2) 0.053(2) 0.0055(16) -0.0004(15) 0.0042(15)
C82 0.058(2) 0.0471(19) 0.056(2) -0.0149(16) 0.0006(16) -0.0015(15)
Fe1 0.03014(19) 0.0373(2) 0.0365(2) 0.00012(16) 0.00370(15) 0.00363(15)
Fe2 0.0425(2) 0.0383(2) 0.0386(2) -0.00135(17) 0.00770(17) -0.00392(17)
Mn1 0.0383(2) 0.0369(2) 0.0387(2) -0.00063(18) 0.00620(18) 0.00099(17)
Mn2 0.0362(2) 0.0402(2) 0.0361(2) -0.00158(18) 0.00183(17) 0.00000(17)
N1 0.0506(14) 0.0513(15) 0.0417(15) 0.0053(12) 0.0159(11) 0.0094(11)
N2 0.0535(15) 0.0431(14) 0.0370(14) -0.0026(12) -0.0045(11) 0.0016(11)
N3 0.0493(14) 0.0408(15) 0.0502(15) 0.0009(12) 0.0126(12) 0.0004(11)
N4 0.0439(14) 0.0372(14) 0.0510(15) 0.0033(12) -0.0036(11) -0.0007(10)
N5 0.0411(12) 0.0374(13) 0.0370(13) -0.0012(11) -0.0017(10) -0.0090(10)
N6 0.0440(13) 0.0452(14) 0.0341(14) -0.0021(11) -0.0021(10) 0.0043(10)
N7 0.0344(12) 0.0522(15) 0.0364(13) 0.0067(11) 0.0028(10) 0.0040(10)
N8 0.0433(13) 0.0366(13) 0.0529(15) 0.0059(11) -0.0063(11) -0.0012(10)
N9 0.0371(12) 0.0408(13) 0.0396(13) 0.0078(10) 0.0043(10) 0.0076(10)
N10 0.0472(14) 0.0421(14) 0.0440(14) -0.0063(11) 0.0108(11) -0.0017(11)
N11 0.0462(14) 0.0433(14) 0.0421(14) -0.0051(11) 0.0071(11) -0.0102(11)
N12 0.0476(14) 0.0412(14) 0.0432(14) -0.0065(11) -0.0055(11) 0.0050(11)
N13 0.0470(14) 0.0412(14) 0.0514(15) -0.0043(11) 0.0065(12) 0.0050(11)
N14 0.0420(13) 0.0485(15) 0.0479(15) -0.0093(12) 0.0012(11) -0.0020(11)
N15 0.0419(13) 0.0450(14) 0.0368(13) -0.0014(11) 0.0050(10) -0.0003(10)
N16 0.0404(13) 0.0448(14) 0.0470(15) -0.0080(11) 0.0084(11) -0.0068(10)
N17 0.0519(16) 0.0478(16) 0.0575(17) 0.0038(13) -0.0031(13) -0.0044(12)
N18 0.0509(15) 0.0558(17) 0.0465(15) -0.0102(13) 0.0104(12) -0.0132(12)
N19 0.0585(17) 0.0566(17) 0.0577(18) -0.0188(14) -0.0099(14) 0.0147(14)
O1 0.0504(12) 0.0427(11) 0.0408(11) -0.0107(9) 0.0126(9) -0.0069(9)
O2 0.0382(10) 0.0355(10) 0.0393(10) -0.0018(8) 0.0050(8) 0.0012(8)
O3 0.0382(10) 0.0464(12) 0.0479(12) 0.0087(9) 0.0025(9) -0.0001(8)
O4 0.0468(11) 0.0432(12) 0.0606(13) -0.0040(10) 0.0193(10) -0.0085(9)
O5 0.0408(10) 0.0452(12) 0.0430(11) -0.0126(9) 0.0108(9) -0.0093(8)
O6 0.0398(10) 0.0441(11) 0.0374(10) 0.0041(9) 0.0017(8) -0.0005(8)
O1W 0.047(2) 0.057(2) 0.050(2) 0.0104(19) -0.0099(17) -0.0115(17)
O2W 0.042(4) 0.035(4) 0.069(5) -0.001(3) 0.006(3) 0.010(3)
O3W 0.053(4) 0.047(4) 0.053(4) -0.001(3) 0.008(3) 0.006(3)

loop_
_atom_type_symbol
_atom_type_description
_atom_type_scat_dispersion_real
_atom_type_scat_dispersion_imag
_atom_type_scat_source
C C 0.0033 0.0016 'International Tables Vol C Tables 4.2.6.8 and 6.1.1.4'
H H 0.0000 0.0000 'International Tables Vol C Tables 4.2.6.8 and 6.1.1.4'
N N 0.0061 0.0033 'International Tables Vol C Tables 4.2.6.8 and 6.1.1.4'
O O 0.0106 0.0060 'International Tables Vol C Tables 4.2.6.8 and 6.1.1.4'
Mn Mn 0.3368 0.7283 'International Tables Vol C Tables 4.2.6.8 and 6.1.1.4'
Fe Fe 0.3463 0.8444 'International Tables Vol C Tables 4.2.6.8 and 6.1.1.4'

loop_
_geom_angle_atom_site_label_1
_geom_angle_atom_site_label_2
_geom_angle_atom_site_label_3
_geom_angle
_geom_angle_site_symmetry_1
_geom_angle_site_symmetry_3
N1 C1 Fe1 177.9(3) . .
N2 C2 Fe1 179.3(3) . .
N3 C3 Fe1 172.7(3) . .
N4 C4 Fe2 178.5(3) . .
N5 C5 Fe2 173.2(3) . .
N6 C6 Fe2 174.8(3) . 4_566
N7 C7 C8 120.9(3) . .
N7 C7 H7 119.6 . .
C8 C7 H7 119.6 . .
C7 C8 C9 120.0(3) . .
C7 C8 H8 120.0 . .
C9 C8 H8 120.0 . .
C8 C9 C10 119.7(3) . .
C8 C9 H9 120.2 . .
C10 C9 H9 120.2 . .
C9 C10 C11 119.1(3) . .
C9 C10 C15 124.0(3) . .
C11 C10 C15 116.9(3) . .
N7 C11 C12 116.6(3) . .
N7 C11 C10 120.6(3) . .
C12 C11 C10 122.6(3) . .
C11 C12 N8 113.4(3) . .
C11 C12 C13 119.0(3) . .
N8 C12 C13 127.5(3) . .
C12 C13 C14 118.1(3) . .
C12 C13 H13 120.9 . .
C14 C13 H13 120.9 . .
C15 C14 C13 120.6(3) . .
C15 C14 H14 119.7 . .
C13 C14 H14 119.7 . .
C14 C15 C10 122.5(3) . .
C14 C15 H15 118.8 . .
C10 C15 H15 118.8 . .
O1 C16 N8 126.3(3) . .
O1 C16 C17 120.4(2) . .
N8 C16 C17 113.3(3) . .
N9 C17 C18 125.4(3) . .
N9 C17 C16 114.9(2) . .
C18 C17 C16 119.7(3) . .
C17 C18 C19 117.9(3) . .
C17 C18 H18 121.0 . .
C19 C18 H18 121.0 . .
C20 C19 C18 118.2(3) . .
C20 C19 H19 120.9 . .
C18 C19 H19 120.9 . .
C19 C20 C21 119.7(3) . .
C19 C20 C25 120.4(3) . .
C21 C20 C25 119.9(3) . .
N9 C21 C22 121.0(3) . .
N9 C21 C20 121.7(3) . .
C22 C21 C20 117.3(3) . .
C21 C22 C23 118.3(3) . .
C21 C22 H22 120.9 . .
C23 C22 H22 120.9 . .
C24 C23 C22 125.3(3) . .
C24 C23 H23 117.3 . .
C22 C23 H23 117.3 . .
C25 C24 C23 114.8(3) . .
C25 C24 H24 122.6 . .
C23 C24 H24 122.6 . .
C24 C25 C20 123.3(3) . .
C24 C25 H25 118.4 . .
C20 C25 H25 118.4 . .
O2 C26 C31 125.9(3) . .
O2 C26 C27 114.8(3) . .
C31 C26 C27 119.0(3) . .
C28 C27 C26 120.0(3) . .
C28 C27 H27 120.0 . .
C26 C27 H27 120.0 . .
C29 C28 C27 120.9(3) . .
C29 C28 H28 119.5 . .
C27 C28 H28 119.5 . .
C28 C29 C30 119.6(3) . .
C28 C29 H29 120.2 . .
C30 C29 H29 120.2 . .
C31 C30 C29 120.1(3) . .
C31 C30 H30 120.0 . .
C29 C30 H30 120.0 . .
C30 C31 C26 120.4(3) . .
C30 C31 C32 118.6(3) . .
C26 C31 C32 120.9(3) . .
N10 C32 C31 126.7(3) . .
N10 C32 H32 116.6 . .
C31 C32 H32 116.6 . .
C34 C33 N10 101.7(2) . .
C34 C33 H33A 111.4 . .
N10 C33 H33A 111.4 . .
C34 C33 H33B 111.4 . .
N10 C33 H33B 111.4 . .
H33A C33 H33B 109.3 . .
C33 C34 N11 106.6(2) . .
C33 C34 H34A 110.4 . .
N11 C34 H34A 110.4 . .
C33 C34 H34B 110.4 . .
N11 C34 H34B 110.4 . .
H34A C34 H34B 108.6 . .
N11 C35 C36 122.5(3) . .
N11 C35 H35 118.8 . .
C36 C35 H35 118.8 . .
C41 C36 C37 120.2(3) . .
C41 C36 C35 125.2(3) . .
C37 C36 C35 114.6(3) . .
C38 C37 C36 120.1(3) . .
C38 C37 H37 120.0 . .
C36 C37 H37 120.0 . .
C37 C38 C39 119.9(3) . .
C37 C38 H38 120.0 . .
C39 C38 H38 120.0 . .
C40 C39 C38 120.8(3) . .
C40 C39 H39 119.6 . .
C38 C39 H39 119.6 . .
C39 C40 C41 119.7(3) . .
C39 C40 H40 120.1 . .
C41 C40 H40 120.1 . .
O3 C41 C36 121.6(3) . .
O3 C41 C40 119.1(3) . .
C36 C41 C40 119.2(3) . .
N12 C42 C43 121.0(3) . .
N12 C42 H42 119.5 . .
C43 C42 H42 119.5 . .
C44 C43 C42 119.8(3) . .
C44 C43 H43 120.1 . .
C42 C43 H43 120.1 . .
C43 C44 C45 119.1(3) . .
C43 C44 H44 120.4 . .
C45 C44 H44 120.4 . .
C50 C45 C46 114.3(3) . .
C50 C45 C44 125.6(3) . .
C46 C45 C44 120.1(3) . .
C47 C46 N12 114.0(3) . .
C47 C46 C45 126.0(3) . .
N12 C46 C45 119.8(3) . .
N13 C47 C46 114.1(3) . .
N13 C47 C48 128.9(3) . .
C46 C47 C48 116.8(3) . .
C49 C48 C47 119.3(3) . .
C49 C48 H48 120.4 . .
C47 C48 H48 120.4 . .
C50 C49 C48 120.9(3) . .
C50 C49 H49 119.6 . .
C48 C49 H49 119.6 . .
C49 C50 C45 122.7(3) . .
C49 C50 H50 118.7 . .
C45 C50 H50 118.7 . .
O4 C51 N13 131.7(3) . .
O4 C51 C52 116.9(3) . .
N13 C51 C52 111.3(3) . .
N14 C52 C53 119.9(3) . .
N14 C52 C51 114.2(3) . .
C53 C52 C51 125.7(3) . .
C54 C53 C52 120.9(3) . .
C54 C53 H53 119.5 . .
C52 C53 H53 119.5 . .
C53 C54 C55 119.6(3) . .
C53 C54 H54 120.2 . .
C55 C54 H54 120.2 . .
C56 C55 C54 119.1(3) . .
C56 C55 C60 119.2(3) . .
C54 C55 C60 121.5(3) . .
N14 C56 C55 120.9(3) . .
N14 C56 C57 119.0(3) . .
C55 C56 C57 120.0(3) . .
C58 C57 C56 119.7(3) . .
C58 C57 H57 120.2 . .
C56 C57 H57 120.2 . .
C57 C58 C59 120.2(3) . .
C57 C58 H58 119.9 . .
C59 C58 H58 119.9 . .
C60 C59 C58 119.6(3) . .
C60 C59 H59 120.2 . .
C58 C59 H59 120.2 . .
C59 C60 C55 121.2(3) . .
C59 C60 H60 119.4 . .
C55 C60 H60 119.4 . .
O5 C61 C62 118.5(3) . .
O5 C61 C66 122.2(3) . .
C62 C61 C66 119.2(3) . .
C61 C62 C63 120.8(3) . .
C61 C62 H62 119.6 . .
C63 C62 H62 119.6 . .
C62 C63 C64 119.5(3) . .
C62 C63 H63 120.3 . .
C64 C63 H63 120.3 . .
C65 C64 C63 120.3(3) . .
C65 C64 H64 119.9 . .
C63 C64 H64 119.9 . .
C66 C65 C64 119.9(3) . .
C66 C65 H65 120.0 . .
C64 C65 H65 120.0 . .
C65 C66 C61 120.3(3) . .
C65 C66 C67 116.8(3) . .
C61 C66 C67 122.5(3) . .
N15 C67 C66 124.0(3) . .
N15 C67 H67 118.0 . .
C66 C67 H67 118.0 . .
N15 C68 C69 106.6(2) . .
N15 C68 H68A 110.4 . .
C69 C68 H68A 110.4 . .
N15 C68 H68B 110.4 . .
C69 C68 H68B 110.4 . .
H68A C68 H68B 108.6 . .
N16 C69 C68 107.4(2) . .
N16 C69 H69A 110.2 . .
C68 C69 H69A 110.2 . .
N16 C69 H69B 110.2 . .
C68 C69 H69B 110.2 . .
H69A C69 H69B 108.5 . .
N16 C70 C71 124.6(3) . .
N16 C70 H70 117.7 . .
C71 C70 H70 117.7 . .
C76 C71 C72 121.4(3) . .
C76 C71 C70 122.2(3) . .
C72 C71 C70 116.3(3) . .
C73 C72 C71 120.7(3) . .
C73 C72 H72 119.7 . .
C71 C72 H72 119.7 . .
C74 C73 C72 116.3(3) . .
C74 C73 H73 121.8 . .
C72 C73 H73 121.8 . .
C73 C74 C75 125.6(3) . .
C73 C74 H74 117.2 . .
C75 C74 H74 117.2 . .
C74 C75 C76 119.4(3) . .
C74 C75 H75 120.3 . .
C76 C75 H75 120.3 . .
O6 C76 C71 126.0(3) . .
O6 C76 C75 117.8(3) . .
C71 C76 C75 116.2(3) . .
C78 C77 H77A 109.5 . .
C78 C77 H77B 109.5 . .
H77A C77 H77B 109.5 . .
C78 C77 H77C 109.5 . .
H77A C77 H77C 109.5 . .
H77B C77 H77C 109.5 . .
N17 C78 C77 179.1(4) . .
C80 C79 H79B 109.5 . .
C80 C79 H79C 109.5 . .
H79B C79 H79C 109.5 . .
C80 C79 H79A 109.5 . .
H79B C79 H79A 109.5 . .
H79C C79 H79A 109.5 . .
N18 C80 C79 176.9(4) . .
C82 C81 H81B 109.5 . .
C82 C81 H81C 109.5 . .
H81B C81 H81C 109.5 . .
C82 C81 H81A 109.5 . .
H81B C81 H81A 109.5 . .
H81C C81 H81A 109.5 . .
N19 C82 C81 179.5(4) . .
N8 Fe1 C3 172.16(11) . .
N8 Fe1 C1 92.15(13) . .
C3 Fe1 C1 88.14(13) . .
N8 Fe1 C2 95.16(12) . .
C3 Fe1 C2 84.90(13) . .
C1 Fe1 C2 172.39(13) . .
N8 Fe1 N7 82.47(11) . .
C3 Fe1 N7 89.70(11) . .
C1 Fe1 N7 91.65(11) . .
C2 Fe1 N7 91.38(11) . .
N8 Fe1 N9 82.46(10) . .
C3 Fe1 N9 105.37(11) . .
C1 Fe1 N9 87.60(11) . .
C2 Fe1 N9 91.28(10) . .
N7 Fe1 N9 164.87(10) . .
N13 Fe2 C4 163.58(13) . .
N13 Fe2 C6 95.85(12) . 4_565
C4 Fe2 C6 85.21(13) . 4_565
N13 Fe2 N14 84.76(11) . .
C4 Fe2 N14 111.66(12) . .
C6 Fe2 N14 88.99(12) 4_565 .
N13 Fe2 C5 96.65(12) . .
C4 Fe2 C5 82.16(13) . .
C6 Fe2 C5 167.29(12) 4_565 .
N14 Fe2 C5 94.40(12) . .
N13 Fe2 N12 76.98(10) . .
C4 Fe2 N12 86.60(12) . .
C6 Fe2 N12 93.46(11) 4_565 .
N14 Fe2 N12 161.73(11) . .
C5 Fe2 N12 87.15(11) . .
O3 Mn1 O2 95.89(9) . .
O3 Mn1 N10 171.88(10) . .
O2 Mn1 N10 92.21(9) . .
O3 Mn1 N11 89.63(9) . .
O2 Mn1 N11 174.45(9) . .
N10 Mn1 N11 82.26(10) . .
O3 Mn1 N3 90.77(9) . .
O2 Mn1 N3 89.74(9) . .
N10 Mn1 N3 88.85(10) . .
N11 Mn1 N3 89.63(10) . .
O3 Mn1 N4 89.54(9) . .
O2 Mn1 N4 93.29(9) . .
N10 Mn1 N4 90.41(10) . .
N11 Mn1 N4 87.30(10) . .
N3 Mn1 N4 176.91(10) . .
O5 Mn2 O6 94.41(9) . .
O5 Mn2 N15 90.89(10) . .
O6 Mn2 N15 174.44(10) . .
O5 Mn2 N16 172.07(10) . .
O6 Mn2 N16 92.76(9) . .
N15 Mn2 N16 82.06(10) . .
O5 Mn2 N6 92.15(9) . .
O6 Mn2 N6 90.41(9) . .
N15 Mn2 N6 91.06(9) . .
N16 Mn2 N6 84.39(10) . .
O5 Mn2 N5 94.14(8) . .
O6 Mn2 N5 93.11(9) . .
N15 Mn2 N5 84.82(9) . .
N16 Mn2 N5 88.86(9) . .
N6 Mn2 N5 172.53(9) . .
C3 N3 Mn1 162.9(2) . .
C4 N4 Mn1 162.4(3) . .
C5 N5 Mn2 157.8(2) . .
C6 N6 Mn2 155.9(2) . .
C7 N7 C11 119.7(2) . .
C7 N7 Fe1 128.6(2) . .
C11 N7 Fe1 111.59(19) . .
C16 N8 C12 126.4(3) . .
C16 N8 Fe1 117.1(2) . .
C12 N8 Fe1 115.9(2) . .
C17 N9 C21 116.8(2) . .
C17 N9 Fe1 111.99(18) . .
C21 N9 Fe1 131.2(2) . .
C32 N10 C33 120.6(3) . .
C32 N10 Mn1 125.9(2) . .
C33 N10 Mn1 113.58(17) . .
C35 N11 C34 121.4(3) . .
C35 N11 Mn1 127.6(2) . .
C34 N11 Mn1 110.98(18) . .
C42 N12 C46 120.1(3) . .
C42 N12 Fe2 128.7(2) . .
C46 N12 Fe2 111.2(2) . .
C47 N13 C51 119.2(3) . .
C47 N13 Fe2 123.3(2) . .
C51 N13 Fe2 117.3(2) . .
C52 N14 C56 119.5(3) . .
C52 N14 Fe2 111.6(2) . .
C56 N14 Fe2 128.8(2) . .
C67 N15 C68 119.3(2) . .
C67 N15 Mn2 127.8(2) . .
C68 N15 Mn2 112.95(17) . .
C70 N16 C69 119.7(3) . .
C70 N16 Mn2 125.3(2) . .
C69 N16 Mn2 114.92(19) . .
C26 O2 Mn1 123.25(18) . .
C41 O3 Mn1 128.0(2) . .
C61 O5 Mn2 128.22(19) . .
C76 O6 Mn2 126.97(19) . .
H1WD O1W H1WA 109.5 . .
H1WD O1W H1WB 109.5 . .
H1WA O1W H1WB 109.5 . .
H1WD O1W H1WC 109.5 . .
H1WA O1W H1WC 109.5 . .
H1WB O1W H1WC 109.5 . .
H2WD O2W H2WA 109.5 . .
H2WD O2W H2WB 109.5 . .
H2WA O2W H2WB 109.5 . .
H2WD O2W H2WC 109.5 . .
H2WA O2W H2WC 109.5 . .
H2WB O2W H2WC 109.5 . .
H3WD O3W H3WA 109.5 . .
H3WD O3W H3WB 109.5 . .
H3WA O3W H3WB 109.5 . .
H3WD O3W H3WC 109.5 . .
H3WA O3W H3WC 109.5 . .
H3WB O3W H3WC 109.5 . .

loop_
_geom_bond_atom_site_label_1
_geom_bond_atom_site_label_2
_geom_bond_distance
_geom_bond_site_symmetry_2
C1 N1 1.166(4) .
C1 Fe1 1.931(3) .
C2 N2 1.146(4) .
C2 Fe1 1.963(3) .
C3 N3 1.172(4) .
C3 Fe1 1.906(3) .
C4 N4 1.128(4) .
C4 Fe2 1.918(3) .
C5 N5 1.115(4) .
C5 Fe2 1.965(3) .
C6 N6 1.143(4) .
C6 Fe2 1.921(3) 4_566
C7 N7 1.374(4) .
C7 C8 1.379(4) .
C7 H7 0.9300 .
C8 C9 1.391(4) .
C8 H8 0.9300 .
C9 C10 1.395(4) .
C9 H9 0.9300 .
C10 C11 1.400(4) .
C10 C15 1.406(4) .
C11 N7 1.377(4) .
C11 C12 1.392(5) .
C12 N8 1.398(4) .
C12 C13 1.403(4) .
C13 C14 1.445(4) .
C13 H13 0.9300 .
C14 C15 1.341(5) .
C14 H14 0.9300 .
C15 H15 0.9300 .
C16 O1 1.313(4) .
C16 N8 1.344(4) .
C16 C17 1.481(4) .
C17 N9 1.347(4) .
C17 C18 1.390(4) .
C18 C19 1.411(4) .
C18 H18 0.9300 .
C19 C20 1.386(4) .
C19 H19 0.9300 .
C20 C21 1.437(4) .
C20 C25 1.442(4) .
C21 N9 1.357(4) .
C21 C22 1.406(4) .
C22 C23 1.442(4) .
C22 H22 0.9300 .
C23 C24 1.380(4) .
C23 H23 0.9300 .
C24 C25 1.367(4) .
C24 H24 0.9300 .
C25 H25 0.9300 .
C26 O2 1.355(3) .
C26 C31 1.399(4) .
C26 C27 1.402(4) .
C27 C28 1.386(4) .
C27 H27 0.9300 .
C28 C29 1.373(4) .
C28 H28 0.9300 .
C29 C30 1.401(4) .
C29 H29 0.9300 .
C30 C31 1.382(4) .
C30 H30 0.9300 .
C31 C32 1.440(4) .
C32 N10 1.256(4) .
C32 H32 0.9300 .
C33 C34 1.499(4) .
C33 N10 1.588(4) .
C33 H33A 0.9700 .
C33 H33B 0.9700 .
C34 N11 1.534(4) .
C34 H34A 0.9700 .
C34 H34B 0.9700 .
C35 N11 1.280(4) .
C35 C36 1.456(4) .
C35 H35 0.9300 .
C36 C41 1.392(4) .
C36 C37 1.395(4) .
C37 C38 1.383(4) .
C37 H37 0.9300 .
C38 C39 1.385(5) .
C38 H38 0.9300 .
C39 C40 1.381(4) .
C39 H39 0.9300 .
C40 C41 1.411(4) .
C40 H40 0.9300 .
C41 O3 1.350(3) .
C42 N12 1.376(4) .
C42 C43 1.393(4) .
C42 H42 0.9300 .
C43 C44 1.392(4) .
C43 H43 0.9300 .
C44 C45 1.413(4) .
C44 H44 0.9300 .
C45 C50 1.389(4) .
C45 C46 1.394(4) .
C46 C47 1.386(5) .
C46 N12 1.390(4) .
C47 N13 1.324(4) .
C47 C48 1.401(4) .
C48 C49 1.394(4) .
C48 H48 0.9300 .
C49 C50 1.376(4) .
C49 H49 0.9300 .
C50 H50 0.9300 .
C51 O4 1.317(4) .
C51 N13 1.359(4) .
C51 C52 1.510(5) .
C52 N14 1.381(4) .
C52 C53 1.384(4) .
C53 C54 1.378(5) .
C53 H53 0.9300 .
C54 C55 1.397(5) .
C54 H54 0.9300 .
C55 C56 1.389(4) .
C55 C60 1.402(4) .
C56 N14 1.386(4) .
C56 C57 1.397(5) .
C57 C58 1.391(4) .
C57 H57 0.9300 .
C58 C59 1.401(4) .
C58 H58 0.9300 .
C59 C60 1.365(4) .
C59 H59 0.9300 .
C60 H60 0.9300 .
C61 O5 1.334(3) .
C61 C62 1.387(4) .
C61 C66 1.410(4) .
C62 C63 1.388(4) .
C62 H62 0.9300 .
C63 C64 1.403(4) .
C63 H63 0.9300 .
C64 C65 1.387(5) .
C64 H64 0.9300 .
C65 C66 1.383(4) .
C65 H65 0.9300 .
C66 C67 1.475(4) .
C67 N15 1.262(4) .
C67 H67 0.9300 .
C68 N15 1.482(4) .
C68 C69 1.543(4) .
C68 H68A 0.9700 .
C68 H68B 0.9700 .
C69 N16 1.428(4) .
C69 H69A 0.9700 .
C69 H69B 0.9700 .
C70 N16 1.303(4) .
C70 C71 1.463(4) .
C70 H70 0.9300 .
C71 C76 1.407(4) .
C71 C72 1.458(4) .
C72 C73 1.387(4) .
C72 H72 0.9300 .
C73 C74 1.367(5) .
C73 H73 0.9300 .
C74 C75 1.403(4) .
C74 H74 0.9300 .
C75 C76 1.430(4) .
C75 H75 0.9300 .
C76 O6 1.310(3) .
C77 C78 1.417(5) .
C77 H77A 0.9600 .
C77 H77B 0.9600 .
C77 H77C 0.9600 .
C78 N17 1.197(4) .
C79 C80 1.481(5) .
C79 H79B 0.9600 .
C79 H79C 0.9600 .
C79 H79A 0.9600 .
C80 N18 1.153(4) .
C81 C82 1.444(5) .
C81 H81B 0.9600 .
C81 H81C 0.9600 .
C81 H81A 0.9600 .
C82 N19 1.166(4) .
Fe1 N8 1.893(3) .
Fe1 N7 1.995(2) .
Fe1 N9 2.017(2) .
Fe2 N13 1.867(3) .
Fe2 C6 1.921(3) 4_565
Fe2 N14 1.957(3) .
Fe2 N12 2.131(2) .
Mn1 O3 1.893(2) .
Mn1 O2 1.9053(19) .
Mn1 N10 1.971(3) .
Mn1 N11 2.006(3) .
Mn1 N3 2.250(3) .
Mn1 N4 2.281(3) .
Mn2 O5 1.878(2) .
Mn2 O6 1.891(2) .
Mn2 N15 1.976(2) .
Mn2 N16 1.984(2) .
Mn2 N6 2.298(2) .
Mn2 N5 2.320(3) .
O1W H1WD 0.8500 .
O1W H1WA 0.8500 .
O1W H1WB 0.8500 .
O1W H1WC 0.8500 .
O2W H2WD 0.8500 .
O2W H2WA 0.8499 .
O2W H2WB 0.8500 .
O2W H2WC 0.8501 .
O3W H3WD 0.8501 .
O3W H3WA 0.8500 .
O3W H3WB 0.8500 .
O3W H3WC 0.8500 .

loop_
_geom_torsion_atom_site_label_1
_geom_torsion_atom_site_label_2
_geom_torsion_atom_site_label_3
_geom_torsion_atom_site_label_4
_geom_torsion
_geom_torsion_site_symmetry_1
N7 C7 C8 C9 0.1(5) .
C7 C8 C9 C10 -0.6(4) .
C8 C9 C10 C11 0.6(4) .
C8 C9 C10 C15 -179.1(3) .
C9 C10 C11 N7 0.1(5) .
C15 C10 C11 N7 179.8(3) .
C9 C10 C11 C12 175.6(3) .
C15 C10 C11 C12 -4.8(5) .
N7 C11 C12 N8 -0.4(4) .
C10 C11 C12 N8 -176.1(3) .
N7 C11 C12 C13 -177.7(3) .
C10 C11 C12 C13 6.6(5) .
C11 C12 C13 C14 -5.2(5) .
N8 C12 C13 C14 177.9(3) .
C12 C13 C14 C15 2.4(5) .
C13 C14 C15 C10 -0.6(5) .
C9 C10 C15 C14 -178.6(3) .
C11 C10 C15 C14 1.7(5) .
O1 C16 C17 N9 180.0(2) .
N8 C16 C17 N9 -0.7(4) .
O1 C16 C17 C18 -2.1(4) .
N8 C16 C17 C18 177.3(3) .
N9 C17 C18 C19 -5.3(5) .
C16 C17 C18 C19 177.0(3) .
C17 C18 C19 C20 5.6(4) .
C18 C19 C20 C21 -1.4(4) .
C18 C19 C20 C25 179.6(3) .
C19 C20 C21 N9 -3.9(4) .
C25 C20 C21 N9 175.1(3) .
C19 C20 C21 C22 178.3(3) .
C25 C20 C21 C22 -2.6(4) .
N9 C21 C22 C23 -176.7(3) .
C20 C21 C22 C23 1.1(4) .
C21 C22 C23 C24 7.0(5) .
C22 C23 C24 C25 -12.5(5) .
C23 C24 C25 C20 10.6(4) .
C19 C20 C25 C24 175.5(3) .
C21 C20 C25 C24 -3.5(4) .
O2 C26 C27 C28 172.4(3) .
C31 C26 C27 C28 -1.0(5) .
C26 C27 C28 C29 0.9(5) .
C27 C28 C29 C30 -0.7(5) .
C28 C29 C30 C31 0.6(5) .
C29 C30 C31 C26 -0.7(5) .
C29 C30 C31 C32 -179.0(3) .
O2 C26 C31 C30 -171.7(3) .
C27 C26 C31 C30 0.9(5) .
O2 C26 C31 C32 6.5(5) .
C27 C26 C31 C32 179.1(3) .
C30 C31 C32 N10 -176.4(3) .
C26 C31 C32 N10 5.3(5) .
N10 C33 C34 N11 -51.7(3) .
N11 C35 C36 C41 5.8(5) .
N11 C35 C36 C37 -175.1(3) .
C41 C36 C37 C38 0.1(4) .
C35 C36 C37 C38 -179.1(3) .
C36 C37 C38 C39 0.8(5) .
C37 C38 C39 C40 -1.6(5) .
C38 C39 C40 C41 1.4(5) .
C37 C36 C41 O3 -175.8(3) .
C35 C36 C41 O3 3.3(5) .
C37 C36 C41 C40 -0.3(4) .
C35 C36 C41 C40 178.8(3) .
C39 C40 C41 O3 175.1(3) .
C39 C40 C41 C36 -0.4(4) .
N12 C42 C43 C44 2.2(5) .
C42 C43 C44 C45 -2.5(5) .
C43 C44 C45 C50 -177.9(3) .
C43 C44 C45 C46 1.9(5) .
C50 C45 C46 C47 3.7(5) .
C44 C45 C46 C47 -176.2(3) .
C50 C45 C46 N12 178.9(3) .
C44 C45 C46 N12 -1.0(4) .
N12 C46 C47 N13 6.2(4) .
C45 C46 C47 N13 -178.5(3) .
N12 C46 C47 C48 -178.5(3) .
C45 C46 C47 C48 -3.1(5) .
N13 C47 C48 C49 174.5(3) .
C46 C47 C48 C49 0.0(5) .
C47 C48 C49 C50 2.2(5) .
C48 C49 C50 C45 -1.4(5) .
C46 C45 C50 C49 -1.4(5) .
C44 C45 C50 C49 178.5(3) .
O4 C51 C52 N14 170.5(3) .
N13 C51 C52 N14 -9.1(4) .
O4 C51 C52 C53 -5.1(5) .
N13 C51 C52 C53 175.3(3) .
N14 C52 C53 C54 -1.5(5) .
C51 C52 C53 C54 173.9(3) .
C52 C53 C54 C55 1.8(5) .
C53 C54 C55 C56 -2.0(5) .
C53 C54 C55 C60 -178.1(3) .
C54 C55 C56 N14 2.0(5) .
C60 C55 C56 N14 178.1(3) .
C54 C55 C56 C57 178.6(3) .
C60 C55 C56 C57 -5.2(5) .
N14 C56 C57 C58 -178.4(3) .
C55 C56 C57 C58 4.8(5) .
C56 C57 C58 C59 -2.3(5) .
C57 C58 C59 C60 0.1(5) .
C58 C59 C60 C55 -0.5(5) .
C56 C55 C60 C59 3.1(5) .
C54 C55 C60 C59 179.1(3) .
O5 C61 C62 C63 -176.3(3) .
C66 C61 C62 C63 -0.3(5) .
C61 C62 C63 C64 0.4(5) .
C62 C63 C64 C65 -0.2(5) .
C63 C64 C65 C66 0.0(5) .
C64 C65 C66 C61 0.0(5) .
C64 C65 C66 C67 -172.9(3) .
O5 C61 C66 C65 176.0(3) .
C62 C61 C66 C65 0.1(5) .
O5 C61 C66 C67 -11.5(5) .
C62 C61 C66 C67 172.6(3) .
C65 C66 C67 N15 172.3(3) .
C61 C66 C67 N15 -0.4(5) .
N15 C68 C69 N16 42.7(3) .
N16 C70 C71 C76 -3.6(5) .
N16 C70 C71 C72 173.1(3) .
C76 C71 C72 C73 -6.9(5) .
C70 C71 C72 C73 176.3(3) .
C71 C72 C73 C74 6.4(5) .
C72 C73 C74 C75 -4.7(5) .
C73 C74 C75 C76 3.0(5) .
C72 C71 C76 O6 -176.7(3) .
C70 C71 C76 O6 -0.1(5) .
C72 C71 C76 C75 4.9(4) .
C70 C71 C76 C75 -178.5(3) .
C74 C75 C76 O6 178.6(3) .
C74 C75 C76 C71 -2.9(4) .
O3 Mn1 N3 C3 -72.3(8) .
O2 Mn1 N3 C3 -168.2(8) .
N10 Mn1 N3 C3 99.6(8) .
N11 Mn1 N3 C3 17.4(8) .
O5 Mn2 N5 C5 73.9(6) .
O6 Mn2 N5 C5 168.5(6) .
N15 Mn2 N5 C5 -16.7(6) .
N16 Mn2 N5 C5 -98.8(6) .
O5 Mn2 N6 C6 152.5(6) .
O6 Mn2 N6 C6 58.1(6) .
N15 Mn2 N6 C6 -116.5(6) .
N16 Mn2 N6 C6 -34.6(6) .
C8 C7 N7 Fe1 -177.1(2) .
C12 C11 N7 C7 -176.4(3) .
C10 C11 N7 C7 -0.7(4) .
C12 C11 N7 Fe1 1.7(3) .
C10 C11 N7 Fe1 177.4(2) .
N8 Fe1 N7 C7 176.1(3) .
C3 Fe1 N7 C7 -3.8(3) .
C1 Fe1 N7 C7 -92.0(3) .
C2 Fe1 N7 C7 81.1(3) .
N9 Fe1 N7 C7 -178.9(3) .
N8 Fe1 N7 C11 -1.7(2) .
C3 Fe1 N7 C11 178.3(2) .
C1 Fe1 N7 C11 90.2(2) .
C2 Fe1 N7 C11 -96.8(2) .
N9 Fe1 N7 C11 3.3(5) .
O1 C16 N8 C12 -5.0(5) .
C17 C16 N8 C12 175.7(3) .
O1 C16 N8 Fe1 -176.1(2) .
C17 C16 N8 Fe1 4.6(3) .
C11 C12 N8 C16 -172.3(3) .
C13 C12 N8 C16 4.7(5) .
C11 C12 N8 Fe1 -1.1(4) .
C13 C12 N8 Fe1 175.9(3) .
C1 Fe1 N8 C16 82.2(2) .
C2 Fe1 N8 C16 -95.7(2) .
N7 Fe1 N8 C16 173.6(2) .
N9 Fe1 N8 C16 -5.1(2) .
C1 Fe1 N8 C12 -89.8(2) .
C2 Fe1 N8 C12 92.3(2) .
N7 Fe1 N8 C12 1.6(2) .
N9 Fe1 N8 C12 -177.1(2) .
C18 C17 N9 C21 0.1(4) .
C16 C17 N9 C21 178.0(2) .
C18 C17 N9 Fe1 179.0(2) .
C16 C17 N9 Fe1 -3.2(3) .
C22 C21 N9 C17 -177.8(3) .
C20 C21 N9 C17 4.5(4) .
C22 C21 N9 Fe1 3.6(4) .
C20 C21 N9 Fe1 -174.1(2) .
N8 Fe1 N9 C17 4.4(2) .
C3 Fe1 N9 C17 -175.5(2) .
C1 Fe1 N9 C17 -88.1(2) .
C2 Fe1 N9 C17 99.4(2) .
N7 Fe1 N9 C17 -0.6(5) .
N8 Fe1 N9 C21 -176.9(3) .
C3 Fe1 N9 C21 3.2(3) .
C1 Fe1 N9 C21 90.6(3) .
C2 Fe1 N9 C21 -81.9(3) .
N7 Fe1 N9 C21 178.0(3) .
C31 C32 N10 C33 -178.5(3) .
C31 C32 N10 Mn1 2.8(5) .
C34 C33 N10 C32 -138.1(3) .
C34 C33 N10 Mn1 40.7(3) .
O2 Mn1 N10 C32 -14.8(3) .
N11 Mn1 N10 C32 164.7(3) .
N3 Mn1 N10 C32 74.9(3) .
N4 Mn1 N10 C32 -108.1(3) .
O2 Mn1 N10 C33 166.4(2) .
N11 Mn1 N10 C33 -14.1(2) .
N3 Mn1 N10 C33 -103.9(2) .
N4 Mn1 N10 C33 73.1(2) .
C36 C35 N11 C34 -175.4(3) .
C36 C35 N11 Mn1 5.5(5) .
C33 C34 N11 C35 -134.8(3) .
C33 C34 N11 Mn1 44.4(3) .
O3 Mn1 N11 C35 -17.3(3) .
N10 Mn1 N11 C35 163.1(3) .
N3 Mn1 N11 C35 -108.0(3) .
N4 Mn1 N11 C35 72.3(3) .
O3 Mn1 N11 C34 163.5(2) .
N10 Mn1 N11 C34 -16.1(2) .
N3 Mn1 N11 C34 72.8(2) .
N4 Mn1 N11 C34 -106.9(2) .
C43 C42 N12 C46 -1.3(4) .
C43 C42 N12 Fe2 178.2(2) .
C47 C46 N12 C42 176.4(3) .
C45 C46 N12 C42 0.7(4) .
C47 C46 N12 Fe2 -3.2(3) .
C45 C46 N12 Fe2 -178.9(2) .
N13 Fe2 N12 C42 -179.7(3) .
C4 Fe2 N12 C42 0.2(3) .
C6 Fe2 N12 C42 85.1(3) 4_565
N14 Fe2 N12 C42 -177.6(3) .
C5 Fe2 N12 C42 -82.2(3) .
N13 Fe2 N12 C46 -0.2(2) .
C4 Fe2 N12 C46 179.6(2) .
C6 Fe2 N12 C46 -95.4(2) 4_565
N14 Fe2 N12 C46 1.9(5) .
C5 Fe2 N12 C46 97.3(2) .
C46 C47 N13 C51 178.0(3) .
C48 C47 N13 C51 3.3(5) .
C46 C47 N13 Fe2 -7.0(4) .
C48 C47 N13 Fe2 178.3(3) .
O4 C51 N13 C47 0.7(6) .
C52 C51 N13 C47 -179.7(3) .
O4 C51 N13 Fe2 -174.6(3) .
C52 C51 N13 Fe2 5.0(4) .
C4 Fe2 N13 C47 3.3(6) .
C6 Fe2 N13 C47 96.2(3) 4_565
N14 Fe2 N13 C47 -175.4(3) .
C5 Fe2 N13 C47 -81.5(3) .
N12 Fe2 N13 C47 4.0(3) .
C4 Fe2 N13 C51 178.4(4) .
C6 Fe2 N13 C51 -88.7(3) 4_565
N14 Fe2 N13 C51 -0.2(2) .
C5 Fe2 N13 C51 93.6(3) .
N12 Fe2 N13 C51 179.1(3) .
C53 C52 N14 C56 1.4(5) .
C51 C52 N14 C56 -174.5(3) .
C53 C52 N14 Fe2 -175.2(3) .
C51 C52 N14 Fe2 8.9(4) .
C55 C56 N14 C52 -1.7(5) .
C57 C56 N14 C52 -178.4(3) .
C55 C56 N14 Fe2 174.3(2) .
C57 C56 N14 Fe2 -2.4(4) .
N13 Fe2 N14 C52 -5.0(2) .
C4 Fe2 N14 C52 175.4(2) .
C6 Fe2 N14 C52 90.9(2) 4_565
C5 Fe2 N14 C52 -101.3(2) .
N12 Fe2 N14 C52 -7.1(5) .
N13 Fe2 N14 C56 178.7(3) .
C4 Fe2 N14 C56 -0.9(3) .
C6 Fe2 N14 C56 -85.3(3) 4_565
C5 Fe2 N14 C56 82.4(3) .
N12 Fe2 N14 C56 176.7(3) .
C66 C67 N15 C68 177.1(3) .
C66 C67 N15 Mn2 -2.2(4) .
C69 C68 N15 C67 145.1(3) .
C69 C68 N15 Mn2 -35.5(3) .
O5 Mn2 N15 C67 10.7(3) .
N16 Mn2 N15 C67 -165.6(3) .
N6 Mn2 N15 C67 -81.4(3) .
N5 Mn2 N15 C67 104.8(3) .
O5 Mn2 N15 C68 -168.63(19) .
N16 Mn2 N15 C68 15.02(19) .
N6 Mn2 N15 C68 99.21(19) .
N5 Mn2 N15 C68 -74.55(19) .
C71 C70 N16 C69 178.4(3) .
C71 C70 N16 Mn2 -5.4(5) .
C68 C69 N16 C70 143.8(3) .
C68 C69 N16 Mn2 -32.8(3) .
O6 Mn2 N16 C70 12.7(3) .
N15 Mn2 N16 C70 -165.3(3) .
N6 Mn2 N16 C70 102.8(3) .
N5 Mn2 N16 C70 -80.4(3) .
O6 Mn2 N16 C69 -170.9(2) .
N15 Mn2 N16 C69 11.1(2) .
N6 Mn2 N16 C69 -80.8(2) .
N5 Mn2 N16 C69 96.0(2) .
C31 C26 O2 Mn1 -24.8(4) .
C27 C26 O2 Mn1 162.3(2) .
O3 Mn1 O2 C26 -155.1(2) .
N10 Mn1 O2 C26 24.5(2) .
N3 Mn1 O2 C26 -64.3(2) .
N4 Mn1 O2 C26 115.0(2) .
C36 C41 O3 Mn1 -24.3(4) .
C40 C41 O3 Mn1 160.3(2) .
O2 Mn1 O3 C41 -154.0(2) .
N3 Mn1 O3 C41 116.2(2) .
N4 Mn1 O3 C41 -60.7(2) .
C62 C61 O5 Mn2 -157.6(2) .
C66 C61 O5 Mn2 26.5(4) .
O6 Mn2 O5 C61 158.9(2) .
N15 Mn2 O5 C61 -22.8(2) .
N6 Mn2 O5 C61 68.3(2) .
N5 Mn2 O5 C61 -107.6(2) .
C71 C76 O6 Mn2 13.1(4) .
C75 C76 O6 Mn2 -168.54(19) .
O5 Mn2 O6 C76 167.0(2) .
N16 Mn2 O6 C76 -16.4(2) .
N6 Mn2 O6 C76 -100.8(2) .
N5 Mn2 O6 C76 72.6(2) .
